data_4063840
loop_
_publ_author_name
'Nied, Dominik'
'O\~na-Burgos, Pascual'
'Klopper, Wim'
'Breher, Frank'

_publ_section_title
;
 Tuning the Gap: Electronic Properties and Radical-Type Reactivities of
 Heteronuclear [1.1.1]Propellanes of Heavier Group 14 Elements
;
_journal_issue 6
_journal_name_full Organometallics
_journal_page_first 1419
_journal_paper_doi 10.1021/om100977z
_journal_volume 30
_journal_year 2011
_chemical_formula_moiety 'C54 H66 Si3 Sn2'
_chemical_formula_sum 'C54 H66 Si3 Sn2'
_chemical_formula_weight 1036.72
_chemical_name_systematic
;
Sn2Si3Mes6
;
_space_group_IT_number 61
_symmetry_cell_setting orthorhombic
_symmetry_space_group_name_Hall '-P 2ac 2ab'
_symmetry_space_group_name_H-M 'P b c a'
_atom_sites_solution_hydrogens geom
_atom_sites_solution_primary direct
_atom_sites_solution_secondary difmap
_audit_creation_method SHELXL-97
_cell_angle_alpha 90.00
_cell_angle_beta 90.00
_cell_angle_gamma 90.00
_cell_formula_units_Z 8
_cell_length_a 8.5510(17)
_cell_length_b 27.169(5)
_cell_length_c 42.266(9)
_cell_measurement_reflns_used 63751
_cell_measurement_temperature 200(2)
_cell_measurement_theta_max 25.00
_cell_measurement_theta_min 3.80
_cell_volume 9819(3)
_computing_cell_refinement 'CrysAlis Red'
_computing_data_collection 'CrysAlis CCD'
_computing_data_reduction 'CrysAlis Red'
_computing_molecular_graphics 'Ortep 32'
_computing_publication_material 'Bruker SHELXTL'
_computing_structure_refinement 'Bruker SHELXTL'
_computing_structure_solution 'Bruker SHELXTL'
_diffrn_ambient_temperature 200(2)
_diffrn_measured_fraction_theta_full 0.990
_diffrn_measured_fraction_theta_max 0.990
_diffrn_measurement_device_type 'Stoe Stadi with CCD'
_diffrn_measurement_method 'omega scans'
_diffrn_radiation_monochromator graphite
_diffrn_radiation_source 'fine-focus sealed tube'
_diffrn_radiation_type MoK\a
_diffrn_radiation_wavelength 0.71073
_diffrn_reflns_av_R_equivalents 0.1765
_diffrn_reflns_av_sigmaI/netI 0.0906
_diffrn_reflns_limit_h_max 7
_diffrn_reflns_limit_h_min -10
_diffrn_reflns_limit_k_max 32
_diffrn_reflns_limit_k_min -32
_diffrn_reflns_limit_l_max 50
_diffrn_reflns_limit_l_min -50
_diffrn_reflns_number 63751
_diffrn_reflns_theta_full 25.00
_diffrn_reflns_theta_max 25.00
_diffrn_reflns_theta_min 3.80
_exptl_absorpt_coefficient_mu 1.125
_exptl_absorpt_correction_type none
_exptl_crystal_colour orange
_exptl_crystal_density_diffrn 1.403
_exptl_crystal_density_method 'not measured'
_exptl_crystal_description 'irregular shaped crystal'
_exptl_crystal_F_000 4256
_exptl_crystal_size_max 0.30
_exptl_crystal_size_mid 0.10
_exptl_crystal_size_min 0.10
_refine_diff_density_max 3.236
_refine_diff_density_min -1.143
_refine_diff_density_rms 0.150
_refine_ls_extinction_method none
_refine_ls_goodness_of_fit_ref 1.138
_refine_ls_hydrogen_treatment constr
_refine_ls_matrix_type full
_refine_ls_number_parameters 550
_refine_ls_number_reflns 8561
_refine_ls_number_restraints 0
_refine_ls_restrained_S_all 1.138
_refine_ls_R_factor_all 0.1288
_refine_ls_R_factor_gt 0.1035
_refine_ls_shift/su_max 0.000
_refine_ls_shift/su_mean 0.000
_refine_ls_structure_factor_coef Fsqd
_refine_ls_weighting_details 'calc w=1/[\s^2^(Fo^2^)+(0.0320P)^2^+126.5737P] where P=(Fo^2^+2Fc^2^)/3'
_refine_ls_weighting_scheme calc
_refine_ls_wR_factor_gt 0.1722
_refine_ls_wR_factor_ref 0.1852
_reflns_number_gt 6822
_reflns_number_total 8561
_reflns_threshold_expression >2sigma(I)
_cod_data_source_file om100977z_si_002.cif
_cod_data_source_block compound_2
_cod_original_sg_symbol_H-M Pbca
_cod_database_code 4063840

loop_
_symmetry_equiv_pos_as_xyz
'x, y, z'
'-x+1/2, -y, z+1/2'
'-x, y+1/2, -z+1/2'
'x+1/2, -y+1/2, -z'
'-x, -y, -z'
'x-1/2, y, -z-1/2'
'x, -y-1/2, z-1/2'
'-x-1/2, y-1/2, z'

loop_
_atom_site_label
_atom_site_type_symbol
_atom_site_fract_x
_atom_site_fract_y
_atom_site_fract_z
_atom_site_U_iso_or_equiv
_atom_site_adp_type
_atom_site_occupancy
_atom_site_symmetry_multiplicity
_atom_site_calc_flag
_atom_site_refinement_flags
Sn1 Sn 0.25308(7) 0.36138(3) 0.373401(14) 0.02739(18) Uani 1 1 d .
Si1 Si 0.3095(3) 0.44383(10) 0.40403(6) 0.0314(6) Uani 1 1 d .
Sn2 Sn 0.57929(7) 0.39960(2) 0.393671(14) 0.02763(18) Uani 1 1 d .
Si2 Si 0.4562(3) 0.31622(10) 0.41097(6) 0.0254(6) Uani 1 1 d .
Si3 Si 0.4893(3) 0.38231(10) 0.33531(6) 0.0287(6) Uani 1 1 d .
C100 C 0.4106(10) 0.3122(3) 0.4549(2) 0.0234(19) Uani 1 1 d .
C101 C 0.2594(11) 0.3128(3) 0.4683(2) 0.025(2) Uani 1 1 d .
C102 C 0.2431(11) 0.3123(4) 0.5007(2) 0.031(2) Uani 1 1 d .
H10A H 0.1407 0.3116 0.5095 0.037 Uiso 1 1 calc R
C103 C 0.3678(12) 0.3129(4) 0.5209(2) 0.033(2) Uani 1 1 d .
C104 C 0.5165(12) 0.3112(4) 0.5083(2) 0.033(2) Uani 1 1 d .
H10B H 0.6039 0.3104 0.5221 0.039 Uiso 1 1 calc R
C105 C 0.5412(11) 0.3107(3) 0.4757(2) 0.027(2) Uani 1 1 d .
C106 C 0.1097(11) 0.3149(4) 0.4493(2) 0.035(2) Uani 1 1 d .
H10C H 0.0303 0.2942 0.4595 0.053 Uiso 1 1 calc R
H10D H 0.1292 0.3027 0.4279 0.053 Uiso 1 1 calc R
H10E H 0.0724 0.3489 0.4484 0.053 Uiso 1 1 calc R
C107 C 0.3446(15) 0.3155(5) 0.5564(2) 0.051(3) Uani 1 1 d .
H10F H 0.2327 0.3137 0.5613 0.077 Uiso 1 1 calc R
H10G H 0.3873 0.3466 0.5644 0.077 Uiso 1 1 calc R
H10H H 0.3989 0.2879 0.5665 0.077 Uiso 1 1 calc R
C108 C 0.7088(11) 0.3097(4) 0.4644(2) 0.034(2) Uani 1 1 d .
H10I H 0.7765 0.2978 0.4815 0.051 Uiso 1 1 calc R
H10J H 0.7410 0.3430 0.4583 0.051 Uiso 1 1 calc R
H10K H 0.7175 0.2877 0.4461 0.051 Uiso 1 1 calc R
C200 C 0.5437(10) 0.2567(3) 0.3951(2) 0.0242(19) Uani 1 1 d .
C201 C 0.4483(11) 0.2145(4) 0.3968(2) 0.030(2) Uani 1 1 d .
C202 C 0.5025(13) 0.1696(4) 0.3845(2) 0.044(3) Uani 1 1 d .
H20A H 0.4389 0.1412 0.3866 0.053 Uiso 1 1 calc R
C203 C 0.6440(13) 0.1655(4) 0.3695(2) 0.043(3) Uani 1 1 d .
C204 C 0.7355(11) 0.2068(4) 0.3687(2) 0.032(2) Uani 1 1 d .
H20B H 0.8347 0.2044 0.3587 0.039 Uiso 1 1 calc R
C205 C 0.6943(12) 0.2518(4) 0.3814(2) 0.034(2) Uani 1 1 d .
C206 C 0.2876(12) 0.2149(4) 0.4112(3) 0.048(3) Uani 1 1 d .
H20C H 0.2457 0.1813 0.4115 0.073 Uiso 1 1 calc R
H20D H 0.2187 0.2360 0.3985 0.073 Uiso 1 1 calc R
H20E H 0.2934 0.2276 0.4328 0.073 Uiso 1 1 calc R
C207 C 0.6974(15) 0.1174(5) 0.3555(3) 0.065(4) Uani 1 1 d .
H20F H 0.8114 0.1149 0.3572 0.098 Uiso 1 1 calc R
H20G H 0.6669 0.1160 0.3331 0.098 Uiso 1 1 calc R
H20H H 0.6487 0.0901 0.3670 0.098 Uiso 1 1 calc R
C208 C 0.8115(11) 0.2920(4) 0.3806(2) 0.036(2) Uani 1 1 d .
H20I H 0.8955 0.2834 0.3659 0.054 Uiso 1 1 calc R
H20J H 0.8553 0.2967 0.4019 0.054 Uiso 1 1 calc R
H20K H 0.7611 0.3225 0.3737 0.054 Uiso 1 1 calc R
C300 C 0.5844(11) 0.3274(4) 0.3146(2) 0.030(2) Uani 1 1 d .
C301 C 0.5122(12) 0.2825(4) 0.3087(2) 0.031(2) Uani 1 1 d .
C302 C 0.5966(14) 0.2446(4) 0.2954(2) 0.042(3) Uani 1 1 d .
H30A H 0.5459 0.2139 0.2920 0.050 Uiso 1 1 calc R
C303 C 0.7531(14) 0.2493(4) 0.2867(2) 0.043(3) Uani 1 1 d .
C304 C 0.8222(14) 0.2935(4) 0.2915(2) 0.045(3) Uani 1 1 d .
H30B H 0.9284 0.2976 0.2854 0.054 Uiso 1 1 calc R
C305 C 0.7434(12) 0.3330(4) 0.3050(2) 0.033(2) Uani 1 1 d .
C306 C 0.3421(13) 0.2709(4) 0.3161(2) 0.041(3) Uani 1 1 d .
H30C H 0.3097 0.2416 0.3043 0.061 Uiso 1 1 calc R
H30D H 0.2764 0.2989 0.3101 0.061 Uiso 1 1 calc R
H30E H 0.3308 0.2646 0.3389 0.061 Uiso 1 1 calc R
C307 C 0.8405(17) 0.2064(5) 0.2731(3) 0.067(4) Uani 1 1 d .
H30F H 0.9526 0.2140 0.2727 0.101 Uiso 1 1 calc R
H30G H 0.8037 0.2001 0.2515 0.101 Uiso 1 1 calc R
H30H H 0.8225 0.1772 0.2862 0.101 Uiso 1 1 calc R
C308 C 0.8342(11) 0.3796(4) 0.3108(2) 0.039(3) Uani 1 1 d .
H30I H 0.9210 0.3817 0.2957 0.059 Uiso 1 1 calc R
H30J H 0.8757 0.3794 0.3325 0.059 Uiso 1 1 calc R
H30K H 0.7651 0.4081 0.3081 0.059 Uiso 1 1 calc R
C400 C 0.4740(11) 0.4377(3) 0.3080(2) 0.027(2) Uani 1 1 d .
C401 C 0.3726(12) 0.4331(4) 0.2809(2) 0.036(2) Uani 1 1 d .
C402 C 0.3544(13) 0.4730(4) 0.2613(2) 0.042(3) Uani 1 1 d .
H40A H 0.2863 0.4694 0.2436 0.050 Uiso 1 1 calc R
C403 C 0.4263(13) 0.5171(4) 0.2652(3) 0.044(3) Uani 1 1 d .
C404 C 0.5263(12) 0.5206(4) 0.2918(2) 0.035(2) Uani 1 1 d .
H40B H 0.5796 0.5508 0.2954 0.042 Uiso 1 1 calc R
C405 C 0.5497(11) 0.4823(4) 0.3126(2) 0.031(2) Uani 1 1 d .
C406 C 0.2829(12) 0.3874(4) 0.2742(2) 0.040(3) Uani 1 1 d .
H40C H 0.2097 0.3933 0.2568 0.060 Uiso 1 1 calc R
H40D H 0.2246 0.3777 0.2932 0.060 Uiso 1 1 calc R
H40E H 0.3554 0.3610 0.2683 0.060 Uiso 1 1 calc R
C407 C 0.4080(15) 0.5596(4) 0.2434(3) 0.057(3) Uani 1 1 d .
H40F H 0.3871 0.5476 0.2219 0.085 Uiso 1 1 calc R
H40G H 0.5044 0.5791 0.2433 0.085 Uiso 1 1 calc R
H40H H 0.3206 0.5801 0.2505 0.085 Uiso 1 1 calc R
C408 C 0.6602(13) 0.4930(4) 0.3397(2) 0.039(3) Uani 1 1 d .
H40I H 0.7287 0.5205 0.3340 0.059 Uiso 1 1 calc R
H40J H 0.7238 0.4638 0.3441 0.059 Uiso 1 1 calc R
H40K H 0.5997 0.5017 0.3586 0.059 Uiso 1 1 calc R
C500 C 0.2889(12) 0.5050(3) 0.3821(2) 0.033(2) Uani 1 1 d .
C501 C 0.2044(11) 0.5110(4) 0.3539(3) 0.037(2) Uani 1 1 d .
C502 C 0.2130(13) 0.5558(4) 0.3385(3) 0.042(3) Uani 1 1 d .
H50A H 0.1551 0.5595 0.3195 0.051 Uiso 1 1 calc R
C503 C 0.2981(13) 0.5949(4) 0.3487(3) 0.046(3) Uani 1 1 d .
C504 C 0.3755(12) 0.5893(4) 0.3771(3) 0.038(3) Uani 1 1 d .
H50B H 0.4326 0.6164 0.3854 0.046 Uiso 1 1 calc R
C505 C 0.3726(12) 0.5457(4) 0.3937(2) 0.038(2) Uani 1 1 d .
C506 C 0.1042(12) 0.4723(4) 0.3387(3) 0.045(3) Uani 1 1 d .
H50C H 0.0468 0.4867 0.3209 0.067 Uiso 1 1 calc R
H50D H 0.0299 0.4594 0.3543 0.067 Uiso 1 1 calc R
H50E H 0.1706 0.4454 0.3310 0.067 Uiso 1 1 calc R
C507 C 0.3097(17) 0.6419(5) 0.3301(3) 0.063(4) Uani 1 1 d .
H50F H 0.2412 0.6400 0.3116 0.095 Uiso 1 1 calc R
H50G H 0.4180 0.6468 0.3232 0.095 Uiso 1 1 calc R
H50H H 0.2773 0.6696 0.3435 0.095 Uiso 1 1 calc R
C508 C 0.4626(14) 0.5436(4) 0.4249(3) 0.052(3) Uani 1 1 d .
H50I H 0.4927 0.5770 0.4312 0.078 Uiso 1 1 calc R
H50J H 0.5567 0.5235 0.4222 0.078 Uiso 1 1 calc R
H50K H 0.3962 0.5290 0.4413 0.078 Uiso 1 1 calc R
C600 C 0.2267(12) 0.4446(4) 0.4457(2) 0.034(2) Uani 1 1 d .
C601 C 0.0620(14) 0.4481(4) 0.4479(3) 0.049(3) Uani 1 1 d .
C602 C -0.0091(15) 0.4421(5) 0.4776(3) 0.060(4) Uani 1 1 d .
H60A H -0.1199 0.4435 0.4790 0.072 Uiso 1 1 calc R
C603 C 0.0766(18) 0.4343(4) 0.5049(3) 0.059(4) Uani 1 1 d .
C604 C 0.2366(15) 0.4353(4) 0.5025(3) 0.049(3) Uani 1 1 d .
H60B H 0.2965 0.4326 0.5214 0.059 Uiso 1 1 calc R
C605 C 0.3156(14) 0.4401(4) 0.4739(2) 0.042(3) Uani 1 1 d .
C606 C -0.0404(13) 0.4574(6) 0.4198(3) 0.071(4) Uani 1 1 d .
H60C H -0.1481 0.4630 0.4269 0.107 Uiso 1 1 calc R
H60D H -0.0375 0.4287 0.4057 0.107 Uiso 1 1 calc R
H60E H -0.0026 0.4864 0.4084 0.107 Uiso 1 1 calc R
C607 C -0.008(2) 0.4247(6) 0.5359(3) 0.098(6) Uani 1 1 d .
H60F H 0.0649 0.4297 0.5536 0.148 Uiso 1 1 calc R
H60G H -0.0461 0.3907 0.5363 0.148 Uiso 1 1 calc R
H60H H -0.0960 0.4474 0.5380 0.148 Uiso 1 1 calc R
C608 C 0.4928(13) 0.4389(4) 0.4751(2) 0.042(3) Uani 1 1 d .
H60I H 0.5278 0.4418 0.4971 0.063 Uiso 1 1 calc R
H60J H 0.5349 0.4664 0.4628 0.063 Uiso 1 1 calc R
H60K H 0.5304 0.4078 0.4662 0.063 Uiso 1 1 calc R

loop_
_atom_site_aniso_label
_atom_site_aniso_U_11
_atom_site_aniso_U_22
_atom_site_aniso_U_33
_atom_site_aniso_U_23
_atom_site_aniso_U_13
_atom_site_aniso_U_12
Sn1 0.0214(3) 0.0298(4) 0.0310(3) -0.0020(3) -0.0027(3) -0.0027(3)
Si1 0.0265(14) 0.0282(15) 0.0396(15) -0.0054(12) -0.0061(12) 0.0018(12)
Sn2 0.0221(3) 0.0308(4) 0.0300(3) -0.0022(3) -0.0020(3) -0.0031(3)
Si2 0.0199(13) 0.0304(15) 0.0257(12) 0.0002(11) 0.0011(10) 0.0006(11)
Si3 0.0261(13) 0.0343(15) 0.0258(13) -0.0011(11) -0.0030(11) -0.0040(12)
C100 0.024(5) 0.021(5) 0.025(4) -0.003(4) 0.000(4) 0.000(4)
C101 0.028(5) 0.014(5) 0.033(5) -0.003(4) 0.003(4) -0.004(4)
C102 0.028(5) 0.032(6) 0.032(5) 0.002(4) 0.015(4) -0.008(4)
C103 0.035(6) 0.032(6) 0.033(5) 0.000(4) 0.011(4) -0.004(5)
C104 0.032(5) 0.037(6) 0.030(5) 0.001(4) -0.010(4) -0.004(5)
C105 0.027(5) 0.029(6) 0.025(5) -0.002(4) -0.001(4) 0.001(4)
C106 0.026(5) 0.037(6) 0.043(6) 0.001(5) -0.002(4) -0.001(5)
C107 0.062(8) 0.053(8) 0.040(6) -0.002(5) 0.004(6) -0.011(7)
C108 0.025(5) 0.037(6) 0.040(6) 0.004(5) -0.004(4) 0.004(5)
C200 0.031(5) 0.020(5) 0.022(4) 0.002(4) 0.000(4) 0.002(4)
C201 0.031(5) 0.034(6) 0.026(5) 0.000(4) 0.001(4) 0.001(4)
C202 0.040(6) 0.047(7) 0.045(6) -0.004(5) -0.012(5) -0.002(6)
C203 0.039(6) 0.044(7) 0.045(6) -0.017(5) -0.007(5) 0.012(6)
C204 0.024(5) 0.045(7) 0.028(5) -0.008(4) 0.001(4) 0.013(5)
C205 0.031(5) 0.046(7) 0.024(5) -0.001(4) -0.010(4) 0.006(5)
C206 0.041(7) 0.042(7) 0.063(7) -0.016(6) 0.011(6) -0.017(5)
C207 0.047(7) 0.055(8) 0.093(10) -0.030(7) -0.015(7) 0.015(7)
C208 0.014(4) 0.059(7) 0.035(5) 0.002(5) 0.001(4) 0.006(5)
C300 0.036(5) 0.032(6) 0.023(4) 0.008(4) -0.005(4) 0.005(5)
C301 0.040(6) 0.035(6) 0.019(4) 0.004(4) -0.002(4) -0.001(5)
C302 0.056(7) 0.038(6) 0.032(5) 0.000(5) -0.006(5) -0.001(6)
C303 0.063(8) 0.036(7) 0.030(5) 0.002(5) 0.002(5) 0.011(6)
C304 0.050(7) 0.057(8) 0.027(5) 0.001(5) 0.005(5) 0.007(6)
C305 0.043(6) 0.027(6) 0.029(5) -0.001(4) -0.003(5) 0.002(5)
C306 0.049(7) 0.036(6) 0.038(6) -0.001(5) -0.004(5) -0.013(5)
C307 0.083(10) 0.065(9) 0.053(7) -0.006(7) 0.016(7) 0.021(8)
C308 0.025(5) 0.053(7) 0.039(6) 0.002(5) 0.004(4) -0.009(5)
C400 0.034(5) 0.025(5) 0.023(4) -0.001(4) 0.001(4) -0.006(4)
C401 0.038(6) 0.040(6) 0.031(5) 0.002(5) 0.011(4) 0.003(5)
C402 0.046(6) 0.048(7) 0.031(5) 0.008(5) -0.003(5) 0.002(6)
C403 0.036(6) 0.049(7) 0.047(6) 0.009(5) 0.010(5) 0.001(6)
C404 0.030(5) 0.036(6) 0.039(6) -0.002(5) 0.009(5) 0.002(5)
C405 0.027(5) 0.032(6) 0.032(5) 0.005(4) 0.010(4) 0.003(4)
C406 0.043(6) 0.042(6) 0.034(5) 0.005(5) -0.011(5) -0.009(5)
C407 0.059(8) 0.048(7) 0.064(8) 0.017(6) -0.001(7) -0.002(7)
C408 0.046(6) 0.036(6) 0.037(6) -0.002(5) -0.001(5) -0.009(5)
C500 0.033(6) 0.020(5) 0.045(6) 0.000(4) 0.005(4) 0.003(4)
C501 0.024(5) 0.037(6) 0.051(6) -0.004(5) -0.004(5) 0.005(5)
C502 0.037(6) 0.042(7) 0.048(6) -0.005(5) 0.002(5) 0.009(5)
C503 0.043(6) 0.053(8) 0.043(6) 0.003(6) 0.012(5) 0.020(6)
C504 0.035(6) 0.021(5) 0.058(7) -0.013(5) 0.008(5) 0.001(4)
C505 0.032(5) 0.038(6) 0.045(6) -0.012(5) 0.007(5) 0.007(5)
C506 0.035(6) 0.052(7) 0.047(6) -0.003(5) -0.016(5) 0.006(5)
C507 0.073(9) 0.044(8) 0.073(9) 0.021(7) -0.002(7) -0.004(7)
C508 0.051(7) 0.041(7) 0.063(8) -0.008(6) -0.014(6) -0.009(6)
C600 0.038(6) 0.024(5) 0.039(5) -0.010(4) 0.008(5) -0.003(5)
C601 0.045(7) 0.038(7) 0.065(8) -0.023(6) 0.017(6) -0.008(6)
C602 0.046(7) 0.048(8) 0.084(10) -0.018(7) 0.021(7) -0.003(6)
C603 0.084(10) 0.026(6) 0.068(8) -0.010(6) 0.029(8) 0.002(7)
C604 0.063(8) 0.038(7) 0.047(6) -0.009(5) 0.003(6) -0.003(6)
C605 0.068(8) 0.027(6) 0.032(5) -0.010(4) 0.013(5) 0.000(6)
C606 0.018(6) 0.101(12) 0.095(10) -0.047(9) 0.007(6) 0.015(7)
C607 0.149(16) 0.074(11) 0.073(10) -0.002(8) 0.069(11) 0.006(11)
C608 0.057(7) 0.034(6) 0.035(6) -0.008(5) -0.012(5) -0.004(6)

loop_
_atom_type_symbol
_atom_type_description
_atom_type_scat_dispersion_real
_atom_type_scat_dispersion_imag
_atom_type_scat_source
C C 0.0033 0.0016 'International Tables Vol C Tables 4.2.6.8 and 6.1.1.4'
H H 0.0000 0.0000 'International Tables Vol C Tables 4.2.6.8 and 6.1.1.4'
Si Si 0.0817 0.0704 'International Tables Vol C Tables 4.2.6.8 and 6.1.1.4'
Sn Sn -0.6537 1.4246 'International Tables Vol C Tables 4.2.6.8 and 6.1.1.4'

loop_
_geom_angle_atom_site_label_1
_geom_angle_atom_site_label_2
_geom_angle_atom_site_label_3
_geom_angle
Si1 Sn1 Si3 88.64(9)
Si1 Sn1 Si2 88.80(8)
Si3 Sn1 Si2 87.92(8)
Si1 Sn1 Sn2 54.08(6)
Si3 Sn1 Sn2 53.73(6)
Si2 Sn1 Sn2 53.14(6)
C600 Si1 C500 113.9(4)
C600 Si1 Sn1 113.4(3)
C500 Si1 Sn1 119.0(3)
C600 Si1 Sn2 119.0(3)
C500 Si1 Sn2 113.4(3)
Sn1 Si1 Sn2 72.00(7)
Si2 Sn2 Si3 89.41(8)
Si2 Sn2 Si1 89.77(9)
Si3 Sn2 Si1 88.93(9)
Si2 Sn2 Sn1 54.66(6)
Si3 Sn2 Sn1 54.30(6)
Si1 Sn2 Sn1 53.92(6)
C100 Si2 C200 112.2(4)
C100 Si2 Sn2 114.0(3)
C200 Si2 Sn2 118.7(3)
C100 Si2 Sn1 118.5(3)
C200 Si2 Sn1 116.0(3)
Sn2 Si2 Sn1 72.20(7)
C400 Si3 C300 111.7(4)
C400 Si3 Sn2 116.6(3)
C300 Si3 Sn2 116.4(3)
C400 Si3 Sn1 119.1(3)
C300 Si3 Sn1 115.8(3)
Sn2 Si3 Sn1 71.97(7)
C101 C100 C105 118.0(8)
C101 C100 Si2 125.4(7)
C105 C100 Si2 116.5(6)
C102 C101 C100 119.5(8)
C102 C101 C106 116.2(8)
C100 C101 C106 124.3(8)
C103 C102 C101 122.8(9)
C103 C102 H10A 118.6
C101 C102 H10A 118.6
C102 C103 C104 118.7(9)
C102 C103 C107 121.1(9)
C104 C103 C107 120.2(9)
C103 C104 C105 121.4(9)
C103 C104 H10B 119.3
C105 C104 H10B 119.3
C104 C105 C100 119.6(8)
C104 C105 C108 117.2(8)
C100 C105 C108 123.2(8)
C101 C106 H10C 109.5
C101 C106 H10D 109.5
H10C C106 H10D 109.5
C101 C106 H10E 109.5
H10C C106 H10E 109.5
H10D C106 H10E 109.5
C103 C107 H10F 109.5
C103 C107 H10G 109.5
H10F C107 H10G 109.5
C103 C107 H10H 109.5
H10F C107 H10H 109.5
H10G C107 H10H 109.5
C105 C108 H10I 109.5
C105 C108 H10J 109.5
H10I C108 H10J 109.5
C105 C108 H10K 109.5
H10I C108 H10K 109.5
H10J C108 H10K 109.5
C201 C200 C205 118.1(8)
C201 C200 Si2 116.4(7)
C205 C200 Si2 125.5(7)
C202 C201 C200 119.7(9)
C202 C201 C206 117.3(9)
C200 C201 C206 123.0(9)
C203 C202 C201 122.3(11)
C203 C202 H20A 118.9
C201 C202 H20A 118.9
C204 C203 C202 116.7(10)
C204 C203 C207 121.9(10)
C202 C203 C207 121.3(11)
C203 C204 C205 124.8(9)
C203 C204 H20B 117.6
C205 C204 H20B 117.6
C204 C205 C200 118.3(10)
C204 C205 C208 118.1(9)
C200 C205 C208 123.6(9)
C201 C206 H20C 109.5
C201 C206 H20D 109.5
H20C C206 H20D 109.5
C201 C206 H20E 109.5
H20C C206 H20E 109.5
H20D C206 H20E 109.5
C203 C207 H20F 109.5
C203 C207 H20G 109.5
H20F C207 H20G 109.5
C203 C207 H20H 109.5
H20F C207 H20H 109.5
H20G C207 H20H 109.5
C205 C208 H20I 109.5
C205 C208 H20J 109.5
H20I C208 H20J 109.5
C205 C208 H20K 109.5
H20I C208 H20K 109.5
H20J C208 H20K 109.5
C301 C300 C305 117.7(9)
C301 C300 Si3 125.4(8)
C305 C300 Si3 116.9(7)
C302 C301 C300 119.8(10)
C302 C301 C306 115.5(9)
C300 C301 C306 124.7(9)
C301 C302 C303 122.9(11)
C301 C302 H30A 118.6
C303 C302 H30A 118.6
C304 C303 C302 117.5(11)
C304 C303 C307 121.9(12)
C302 C303 C307 120.6(11)
C303 C304 C305 122.3(11)
C303 C304 H30B 118.8
C305 C304 H30B 118.8
C304 C305 C300 119.7(10)
C304 C305 C308 117.8(10)
C300 C305 C308 122.3(9)
C301 C306 H30C 109.5
C301 C306 H30D 109.5
H30C C306 H30D 109.5
C301 C306 H30E 109.5
H30C C306 H30E 109.5
H30D C306 H30E 109.5
C303 C307 H30F 109.5
C303 C307 H30G 109.5
H30F C307 H30G 109.5
C303 C307 H30H 109.5
H30F C307 H30H 109.5
H30G C307 H30H 109.5
C305 C308 H30I 109.5
C305 C308 H30J 109.5
H30I C308 H30J 109.5
C305 C308 H30K 109.5
H30I C308 H30K 109.5
H30J C308 H30K 109.5
C405 C400 C401 117.9(9)
C405 C400 Si3 125.0(7)
C401 C400 Si3 117.1(7)
C402 C401 C400 118.7(10)
C402 C401 C406 119.1(10)
C400 C401 C406 122.1(9)
C403 C402 C401 124.9(10)
C403 C402 H40A 117.6
C401 C402 H40A 117.6
C402 C403 C404 115.5(10)
C402 C403 C407 124.3(11)
C404 C403 C407 120.2(11)
C405 C404 C403 122.9(10)
C405 C404 H40B 118.5
C403 C404 H40B 118.5
C404 C405 C400 120.1(9)
C404 C405 C408 115.4(9)
C400 C405 C408 124.4(9)
C401 C406 H40C 109.5
C401 C406 H40D 109.5
H40C C406 H40D 109.5
C401 C406 H40E 109.5
H40C C406 H40E 109.5
H40D C406 H40E 109.5
C403 C407 H40F 109.5
C403 C407 H40G 109.5
H40F C407 H40G 109.5
C403 C407 H40H 109.5
H40F C407 H40H 109.5
H40G C407 H40H 109.5
C405 C408 H40I 109.5
C405 C408 H40J 109.5
H40I C408 H40J 109.5
C405 C408 H40K 109.5
H40I C408 H40K 109.5
H40J C408 H40K 109.5
C501 C500 C505 118.0(9)
C501 C500 Si1 124.0(8)
C505 C500 Si1 117.8(8)
C502 C501 C500 118.2(10)
C502 C501 C506 116.6(10)
C500 C501 C506 125.3(10)
C503 C502 C501 124.8(11)
C503 C502 H50A 117.6
C501 C502 H50A 117.6
C502 C503 C504 116.6(11)
C502 C503 C507 122.4(11)
C504 C503 C507 121.0(12)
C503 C504 C505 122.0(10)
C503 C504 H50B 119.0
C505 C504 H50B 119.0
C504 C505 C500 120.4(10)
C504 C505 C508 117.6(10)
C500 C505 C508 122.0(10)
C501 C506 H50C 109.5
C501 C506 H50D 109.5
H50C C506 H50D 109.5
C501 C506 H50E 109.5
H50C C506 H50E 109.5
H50D C506 H50E 109.5
C503 C507 H50F 109.5
C503 C507 H50G 109.5
H50F C507 H50G 109.5
C503 C507 H50H 109.5
H50F C507 H50H 109.5
H50G C507 H50H 109.5
C505 C508 H50I 109.5
C505 C508 H50J 109.5
H50I C508 H50J 109.5
C505 C508 H50K 109.5
H50I C508 H50K 109.5
H50J C508 H50K 109.5
C601 C600 C605 118.9(10)
C601 C600 Si1 115.7(8)
C605 C600 Si1 125.4(8)
C602 C601 C600 118.8(12)
C602 C601 C606 118.5(11)
C600 C601 C606 122.7(10)
C603 C602 C601 122.3(12)
C603 C602 H60A 118.9
C601 C602 H60A 118.9
C604 C603 C602 117.7(12)
C604 C603 C607 122.7(15)
C602 C603 C607 119.7(14)
C603 C604 C605 123.3(12)
C603 C604 H60B 118.3
C605 C604 H60B 118.3
C604 C605 C600 118.6(11)
C604 C605 C608 117.1(11)
C600 C605 C608 124.3(9)
C601 C606 H60C 109.5
C601 C606 H60D 109.5
H60C C606 H60D 109.5
C601 C606 H60E 109.5
H60C C606 H60E 109.5
H60D C606 H60E 109.5
C603 C607 H60F 109.5
C603 C607 H60G 109.5
H60F C607 H60G 109.5
C603 C607 H60H 109.5
H60F C607 H60H 109.5
H60G C607 H60H 109.5
C605 C608 H60I 109.5
C605 C608 H60J 109.5
H60I C608 H60J 109.5
C605 C608 H60K 109.5
H60I C608 H60K 109.5
H60J C608 H60K 109.5

loop_
_geom_bond_atom_site_label_1
_geom_bond_atom_site_label_2
_geom_bond_distance
Sn1 Si1 2.632(3)
Sn1 Si3 2.645(3)
Sn1 Si2 2.654(3)
Sn1 Sn2 3.0973(10)
Si1 C600 1.899(10)
Si1 C500 1.912(10)
Si1 Sn2 2.637(3)
Sn2 Si2 2.603(3)
Sn2 Si3 2.626(3)
Si2 C100 1.898(9)
Si2 C200 1.905(9)
Si3 C400 1.900(10)
Si3 C300 1.910(10)
C100 C101 1.412(12)
C100 C105 1.423(12)
C101 C102 1.380(12)
C101 C106 1.511(13)
C102 C103 1.364(14)
C102 H10A 0.9500
C103 C104 1.379(13)
C103 C107 1.516(13)
C104 C105 1.393(12)
C104 H10B 0.9500
C105 C108 1.511(13)
C106 H10C 0.9800
C106 H10D 0.9800
C106 H10E 0.9800
C107 H10F 0.9800
C107 H10G 0.9800
C107 H10H 0.9800
C108 H10I 0.9800
C108 H10J 0.9800
C108 H10K 0.9800
C200 C201 1.410(13)
C200 C205 1.417(13)
C201 C202 1.404(14)
C201 C206 1.502(13)
C202 C203 1.371(15)
C202 H20A 0.9500
C203 C204 1.368(15)
C203 C207 1.506(15)
C204 C205 1.379(14)
C204 H20B 0.9500
C205 C208 1.483(14)
C206 H20C 0.9800
C206 H20D 0.9800
C206 H20E 0.9800
C207 H20F 0.9800
C207 H20G 0.9800
C207 H20H 0.9800
C208 H20I 0.9800
C208 H20J 0.9800
C208 H20K 0.9800
C300 C301 1.392(14)
C300 C305 1.427(14)
C301 C302 1.378(14)
C301 C306 1.521(14)
C302 C303 1.393(16)
C302 H30A 0.9500
C303 C304 1.354(16)
C303 C307 1.498(15)
C304 C305 1.392(14)
C304 H30B 0.9500
C305 C308 1.505(14)
C306 H30C 0.9800
C306 H30D 0.9800
C306 H30E 0.9800
C307 H30F 0.9800
C307 H30G 0.9800
C307 H30H 0.9800
C308 H30I 0.9800
C308 H30J 0.9800
C308 H30K 0.9800
C400 C405 1.388(13)
C400 C401 1.444(13)
C401 C402 1.374(14)
C401 C406 1.486(14)
C402 C403 1.357(15)
C402 H40A 0.9500
C403 C404 1.417(15)
C403 C407 1.486(15)
C404 C405 1.379(13)
C404 H40B 0.9500
C405 C408 1.513(14)
C406 H40C 0.9800
C406 H40D 0.9800
C406 H40E 0.9800
C407 H40F 0.9800
C407 H40G 0.9800
C407 H40H 0.9800
C408 H40I 0.9800
C408 H40J 0.9800
C408 H40K 0.9800
C500 C501 1.404(14)
C500 C505 1.405(14)
C501 C502 1.381(15)
C501 C506 1.500(14)
C502 C503 1.358(16)
C502 H50A 0.9500
C503 C504 1.378(15)
C503 C507 1.502(15)
C504 C505 1.380(15)
C504 H50B 0.9500
C505 C508 1.526(15)
C506 H50C 0.9800
C506 H50D 0.9800
C506 H50E 0.9800
C507 H50F 0.9800
C507 H50G 0.9800
C507 H50H 0.9800
C508 H50I 0.9800
C508 H50J 0.9800
C508 H50K 0.9800
C600 C601 1.415(15)
C600 C605 1.420(15)
C601 C602 1.405(17)
C601 C606 1.498(17)
C602 C603 1.383(19)
C602 H60A 0.9500
C603 C604 1.372(18)
C603 C607 1.519(17)
C604 C605 1.391(15)
C604 H60B 0.9500
C605 C608 1.517(16)
C606 H60C 0.9800
C606 H60D 0.9800
C606 H60E 0.9800
C607 H60F 0.9800
C607 H60G 0.9800
C607 H60H 0.9800
C608 H60I 0.9800
C608 H60J 0.9800
C608 H60K 0.9800

loop_
_geom_torsion_atom_site_label_1
_geom_torsion_atom_site_label_2
_geom_torsion_atom_site_label_3
_geom_torsion_atom_site_label_4
_geom_torsion
Si3 Sn1 Si1 C600 -159.0(4)
Si2 Sn1 Si1 C600 -71.1(4)
Sn2 Sn1 Si1 C600 -114.6(4)
Si3 Sn1 Si1 C500 62.8(4)
Si2 Sn1 Si1 C500 150.7(4)
Sn2 Sn1 Si1 C500 107.2(4)
Si3 Sn1 Si1 Sn2 -44.48(7)
Si2 Sn1 Si1 Sn2 43.47(7)
C600 Si1 Sn2 Si2 62.8(4)
C500 Si1 Sn2 Si2 -159.0(4)
Sn1 Si1 Sn2 Si2 -44.53(7)
C600 Si1 Sn2 Si3 152.2(4)
C500 Si1 Sn2 Si3 -69.6(4)
Sn1 Si1 Sn2 Si3 44.88(8)
C600 Si1 Sn2 Sn1 107.3(4)
C500 Si1 Sn2 Sn1 -114.5(4)
Si1 Sn1 Sn2 Si2 120.71(10)
Si3 Sn1 Sn2 Si2 -119.60(10)
Si1 Sn1 Sn2 Si3 -119.69(11)
Si2 Sn1 Sn2 Si3 119.60(10)
Si3 Sn1 Sn2 Si1 119.69(11)
Si2 Sn1 Sn2 Si1 -120.71(10)
Si3 Sn2 Si2 C100 -158.8(3)
Si1 Sn2 Si2 C100 -69.9(3)
Sn1 Sn2 Si2 C100 -113.9(3)
Si3 Sn2 Si2 C200 65.5(3)
Si1 Sn2 Si2 C200 154.4(3)
Sn1 Sn2 Si2 C200 110.4(3)
Si3 Sn2 Si2 Sn1 -44.92(7)
Si1 Sn2 Si2 Sn1 44.01(7)
Si1 Sn1 Si2 C100 64.0(3)
Si3 Sn1 Si2 C100 152.7(3)
Sn2 Sn1 Si2 C100 108.2(3)
Si1 Sn1 Si2 C200 -158.0(3)
Si3 Sn1 Si2 C200 -69.3(3)
Sn2 Sn1 Si2 C200 -113.9(3)
Si1 Sn1 Si2 Sn2 -44.14(8)
Si3 Sn1 Si2 Sn2 44.55(7)
Si2 Sn2 Si3 C400 159.4(4)
Si1 Sn2 Si3 C400 69.6(4)
Sn1 Sn2 Si3 C400 114.2(4)
Si2 Sn2 Si3 C300 -65.3(4)
Si1 Sn2 Si3 C300 -155.1(4)
Sn1 Sn2 Si3 C300 -110.5(4)
Si2 Sn2 Si3 Sn1 45.18(7)
Si1 Sn2 Si3 Sn1 -44.61(8)
Si1 Sn1 Si3 C400 -66.3(3)
Si2 Sn1 Si3 C400 -155.1(3)
Sn2 Sn1 Si3 C400 -111.0(3)
Si1 Sn1 Si3 C300 156.0(3)
Si2 Sn1 Si3 C300 67.1(3)
Sn2 Sn1 Si3 C300 111.3(3)
Si1 Sn1 Si3 Sn2 44.73(8)
Si2 Sn1 Si3 Sn2 -44.12(7)
C200 Si2 C100 C101 -112.8(8)
Sn2 Si2 C100 C101 108.7(8)
Sn1 Si2 C100 C101 26.7(9)
C200 Si2 C100 C105 70.1(8)
Sn2 Si2 C100 C105 -68.5(7)
Sn1 Si2 C100 C105 -150.5(6)
C105 C100 C101 C102 0.6(13)
Si2 C100 C101 C102 -176.5(7)
C105 C100 C101 C106 179.4(9)
Si2 C100 C101 C106 2.3(13)
C100 C101 C102 C103 2.1(15)
C106 C101 C102 C103 -176.7(9)
C101 C102 C103 C104 -3.6(15)
C101 C102 C103 C107 176.2(9)
C102 C103 C104 C105 2.3(15)
C107 C103 C104 C105 -177.5(10)
C103 C104 C105 C100 0.4(15)
C103 C104 C105 C108 179.0(9)
C101 C100 C105 C104 -1.8(14)
Si2 C100 C105 C104 175.6(7)
C101 C100 C105 C108 179.6(9)
Si2 C100 C105 C108 -3.0(13)
C100 Si2 C200 C201 62.4(8)
Sn2 Si2 C200 C201 -161.2(6)
Sn1 Si2 C200 C201 -78.1(7)
C100 Si2 C200 C205 -118.4(8)
Sn2 Si2 C200 C205 18.0(9)
Sn1 Si2 C200 C205 101.1(7)
C205 C200 C201 C202 -1.6(13)
Si2 C200 C201 C202 177.7(7)
C205 C200 C201 C206 179.0(9)
Si2 C200 C201 C206 -1.8(12)
C200 C201 C202 C203 -2.6(15)
C206 C201 C202 C203 176.8(10)
C201 C202 C203 C204 3.9(15)
C201 C202 C203 C207 -177.8(10)
C202 C203 C204 C205 -1.0(15)
C207 C203 C204 C205 -179.3(10)
C203 C204 C205 C200 -3.1(14)
C203 C204 C205 C208 175.7(9)
C201 C200 C205 C204 4.2(13)
Si2 C200 C205 C204 -174.9(7)
C201 C200 C205 C208 -174.5(8)
Si2 C200 C205 C208 6.4(13)
C400 Si3 C300 C301 -116.8(8)
Sn2 Si3 C300 C301 105.8(8)
Sn1 Si3 C300 C301 24.0(9)
C400 Si3 C300 C305 64.4(8)
Sn2 Si3 C300 C305 -73.1(7)
Sn1 Si3 C300 C305 -154.8(6)
C305 C300 C301 C302 3.1(13)
Si3 C300 C301 C302 -175.8(7)
C305 C300 C301 C306 -177.5(9)
Si3 C300 C301 C306 3.7(13)
C300 C301 C302 C303 -1.5(15)
C306 C301 C302 C303 179.0(9)
C301 C302 C303 C304 -0.7(15)
C301 C302 C303 C307 178.4(10)
C302 C303 C304 C305 1.1(15)
C307 C303 C304 C305 -178.0(10)
C303 C304 C305 C300 0.6(15)
C303 C304 C305 C308 176.8(9)
C301 C300 C305 C304 -2.7(13)
Si3 C300 C305 C304 176.2(7)
C301 C300 C305 C308 -178.7(8)
Si3 C300 C305 C308 0.2(12)
C300 Si3 C400 C405 -116.1(8)
Sn2 Si3 C400 C405 21.2(9)
Sn1 Si3 C400 C405 104.5(8)
C300 Si3 C400 C401 65.4(8)
Sn2 Si3 C400 C401 -157.2(6)
Sn1 Si3 C400 C401 -73.9(8)
C405 C400 C401 C402 -0.8(14)
Si3 C400 C401 C402 177.7(8)
C405 C400 C401 C406 -178.4(9)
Si3 C400 C401 C406 0.1(13)
C400 C401 C402 C403 0.7(16)
C406 C401 C402 C403 178.4(10)
C401 C402 C403 C404 -0.2(16)
C401 C402 C403 C407 178.7(11)
C402 C403 C404 C405 -0.2(15)
C407 C403 C404 C405 -179.1(10)
C403 C404 C405 C400 0.1(15)
C403 C404 C405 C408 -179.8(9)
C401 C400 C405 C404 0.4(14)
Si3 C400 C405 C404 -178.0(7)
C401 C400 C405 C408 -179.7(9)
Si3 C400 C405 C408 1.9(14)
C600 Si1 C500 C501 -119.1(9)
Sn1 Si1 C500 C501 18.9(10)
Sn2 Si1 C500 C501 100.6(8)
C600 Si1 C500 C505 65.6(9)
Sn1 Si1 C500 C505 -156.4(6)
Sn2 Si1 C500 C505 -74.7(8)
C505 C500 C501 C502 2.4(14)
Si1 C500 C501 C502 -172.9(8)
C505 C500 C501 C506 -177.7(9)
Si1 C500 C501 C506 7.1(15)
C500 C501 C502 C503 0.3(16)
C506 C501 C502 C503 -179.7(10)
C501 C502 C503 C504 -2.8(16)
C501 C502 C503 C507 176.7(11)
C502 C503 C504 C505 2.7(15)
C507 C503 C504 C505 -176.9(10)
C503 C504 C505 C500 -0.1(15)
C503 C504 C505 C508 179.9(10)
C501 C500 C505 C504 -2.5(14)
Si1 C500 C505 C504 173.1(8)
C501 C500 C505 C508 177.5(10)
Si1 C500 C505 C508 -6.9(13)
C500 Si1 C600 C601 69.1(9)
Sn1 Si1 C600 C601 -71.3(9)
Sn2 Si1 C600 C601 -153.0(7)
C500 Si1 C600 C605 -113.5(9)
Sn1 Si1 C600 C605 106.1(9)
Sn2 Si1 C600 C605 24.4(10)
C605 C600 C601 C602 -6.3(16)
Si1 C600 C601 C602 171.3(8)
C605 C600 C601 C606 174.5(11)
Si1 C600 C601 C606 -7.9(15)
C600 C601 C602 C603 1.9(18)
C606 C601 C602 C603 -178.9(12)
C601 C602 C603 C604 3.7(19)
C601 C602 C603 C607 -176.0(12)
C602 C603 C604 C605 -5.0(19)
C607 C603 C604 C605 174.7(11)
C603 C604 C605 C600 0.6(18)
C603 C604 C605 C608 -178.0(11)
C601 C600 C605 C604 5.1(15)
Si1 C600 C605 C604 -172.2(8)
C601 C600 C605 C608 -176.4(10)
Si1 C600 C605 C608 6.3(15)
